data_4501463
loop_
_publ_author_name
'Choi, Yeon S.'
'Moschetta, Eric G.'
'Miller, Jeffrey T.'
'Fasulo, Meg'
'McMurdo, Meredith J.'
'Rioux, Robert M.'
'Tilley, T. Don'

_publ_section_title
;
 Highly Dispersed Pd-SBA15 Materials from Tris(tert-butoxy)siloxy
 Complexes of Pd(II)
;
_journal_issue 10
_journal_name_full 'ACS Catalysis'
_journal_page_first 1166
_journal_paper_doi 10.1021/cs2002719
_journal_volume 1
_journal_year 2011
_chemical_formula_sum 'C31 H54 N2 O4 Pd Si'
_chemical_formula_weight 653.25
_chemical_name_systematic
; 
 ? 
;
_space_group_IT_number 15
_symmetry_space_group_name_Hall '-C 2yc'
_symmetry_space_group_name_H-M 'C 1 2/c 1'
_atom_sites_solution_hydrogens geom
_atom_sites_solution_primary direct
_atom_sites_solution_secondary difmap
_audit_creation_method SHELXL-97
_cell_angle_alpha 90.00
_cell_angle_beta 121.1100(10)
_cell_angle_gamma 90.00
_cell_formula_units_Z 8
_cell_length_a 33.989(4)
_cell_length_b 9.3744(10)
_cell_length_c 28.483(3)
_cell_measurement_temperature 128(2)
_cell_volume 7770.2(15)
_computing_structure_refinement 'SHELXL-97 (Sheldrick, 2008)'
_computing_structure_solution 'SHELXS-97 (Sheldrick, 2008)'
_diffrn_ambient_temperature 128(2)
_diffrn_measured_fraction_theta_full 0.999
_diffrn_measured_fraction_theta_max 0.999
_diffrn_radiation_monochromator graphite
_diffrn_radiation_source 'fine-focus sealed tube'
_diffrn_radiation_type MoK\a
_diffrn_radiation_wavelength 0.71073
_diffrn_reflns_av_R_equivalents 0.0340
_diffrn_reflns_av_sigmaI/netI 0.0228
_diffrn_reflns_limit_h_max 40
_diffrn_reflns_limit_h_min -40
_diffrn_reflns_limit_k_max 11
_diffrn_reflns_limit_k_min -11
_diffrn_reflns_limit_l_max 33
_diffrn_reflns_limit_l_min -34
_diffrn_reflns_number 44102
_diffrn_reflns_theta_full 25.35
_diffrn_reflns_theta_max 25.35
_diffrn_reflns_theta_min 1.40
_exptl_absorpt_coefficient_mu 0.538
_exptl_absorpt_correction_T_max 0.9481
_exptl_absorpt_correction_T_min 0.8423
_exptl_crystal_density_diffrn 1.117
_exptl_crystal_density_method 'not measured'
_exptl_crystal_F_000 2768
_exptl_crystal_size_max 0.33
_exptl_crystal_size_mid 0.17
_exptl_crystal_size_min 0.10
_refine_diff_density_max 0.861
_refine_diff_density_min -0.489
_refine_diff_density_rms 0.085
_refine_ls_extinction_method none
_refine_ls_goodness_of_fit_ref 1.602
_refine_ls_hydrogen_treatment mixed
_refine_ls_matrix_type full
_refine_ls_number_parameters 449
_refine_ls_number_reflns 7114
_refine_ls_number_restraints 139
_refine_ls_restrained_S_all 1.594
_refine_ls_R_factor_all 0.0465
_refine_ls_R_factor_gt 0.0406
_refine_ls_shift/su_max 0.001
_refine_ls_shift/su_mean 0.000
_refine_ls_structure_factor_coef Fsqd
_refine_ls_weighting_details 'calc w=1/[\s^2^(Fo^2^)+(0.0654P)^2^+0.0000P] where P=(Fo^2^+2Fc^2^)/3'
_refine_ls_weighting_scheme calc
_refine_ls_wR_factor_gt 0.1316
_refine_ls_wR_factor_ref 0.1369
_reflns_number_gt 6257
_reflns_number_total 7114
_reflns_threshold_expression >2sigma(I)
_cod_data_source_file cs2002719_si_003.cif
_cod_data_source_block yeon2
_cod_original_cell_volume 7770.1(15)
_cod_database_code 4501463

loop_
_symmetry_equiv_pos_as_xyz
'x, y, z'
'-x, y, -z+1/2'
'x+1/2, y+1/2, z'
'-x+1/2, y+1/2, -z+1/2'
'-x, -y, -z'
'x, -y, z-1/2'
'-x+1/2, -y+1/2, -z'
'x+1/2, -y+1/2, z-1/2'

loop_
_atom_site_label
_atom_site_type_symbol
_atom_site_fract_x
_atom_site_fract_y
_atom_site_fract_z
_atom_site_U_iso_or_equiv
_atom_site_adp_type
_atom_site_occupancy
_atom_site_symmetry_multiplicity
_atom_site_calc_flag
_atom_site_refinement_flags
_atom_site_disorder_assembly
_atom_site_disorder_group
Pd1 Pd 0.049708(7) 0.13276(2) 0.101567(8) 0.02465(12) Uani 1 1 d . . .
Si1 Si 0.11835(3) 0.08459(9) 0.23546(3) 0.0315(2) Uani 1 1 d . . .
O1 O 0.07127(8) 0.0917(2) 0.18025(9) 0.0345(5) Uani 1 1 d . A .
O2 O 0.16221(12) 0.1027(3) 0.22324(14) 0.0402(8) Uani 0.740(3) 1 d P A .
O3 O 0.12905(11) 0.1984(4) 0.28096(13) 0.0440(9) Uani 0.740(3) 1 d P A .
O2A O 0.1590(2) 0.1968(7) 0.2560(3) 0.0180(17) Uani 0.260(3) 1 d P A 1
O3A O 0.1037(2) 0.1200(6) 0.2872(3) 0.0113(16) Uani 0.260(3) 1 d P A 1
O4 O 0.12776(9) -0.0799(2) 0.25427(9) 0.0500(7) Uani 1 1 d . A .
N1 N 0.03250(8) 0.1692(2) 0.02322(10) 0.0241(5) Uani 1 1 d . . .
N2 N 0.08448(8) -0.0374(2) 0.08898(9) 0.0263(5) Uani 1 1 d . . .
C1 C 0.00673(10) 0.2792(3) -0.00946(12) 0.0282(6) Uani 1 1 d . . .
H1A H -0.0074 0.3417 0.0037 0.034 Uiso 1 1 calc R . .
C2 C 0.00026(10) 0.3040(3) -0.06021(11) 0.0273(6) Uani 1 1 d . . .
H2A H -0.0180 0.3827 -0.0811 0.033 Uiso 1 1 calc R . .
C3 C 0.01991(10) 0.2160(3) -0.08172(11) 0.0253(6) Uani 1 1 d . . .
C4 C 0.04527(10) 0.1018(3) -0.04890(12) 0.0266(6) Uani 1 1 d . . .
H4A H 0.0590 0.0371 -0.0620 0.032 Uiso 1 1 calc R . .
C5 C 0.05106(9) 0.0799(3) 0.00214(11) 0.0230(6) Uani 1 1 d . . .
C6 C 0.01570(10) 0.2474(3) -0.13704(12) 0.0293(6) Uani 1 1 d . . .
C7 C 0.04827(13) 0.3701(3) -0.12792(15) 0.0416(8) Uani 1 1 d . . .
H7A H 0.0403 0.4527 -0.1134 0.062 Uiso 1 1 calc R . .
H7B H 0.0456 0.3957 -0.1628 0.062 Uiso 1 1 calc R . .
H7C H 0.0799 0.3409 -0.1016 0.062 Uiso 1 1 calc R . .
C8 C 0.02759(14) 0.1172(3) -0.15940(14) 0.0423(9) Uani 1 1 d . . .
H8A H 0.0063 0.0394 -0.1652 0.064 Uiso 1 1 calc R . .
H8B H 0.0591 0.0869 -0.1331 0.064 Uiso 1 1 calc R . .
H8C H 0.0250 0.1416 -0.1943 0.064 Uiso 1 1 calc R . .
C9 C -0.03393(11) 0.2921(4) -0.17980(13) 0.0410(8) Uani 1 1 d . . .
H9A H -0.0550 0.2134 -0.1855 0.061 Uiso 1 1 calc R . .
H9B H -0.0359 0.3151 -0.2145 0.061 Uiso 1 1 calc R . .
H9C H -0.0424 0.3761 -0.1665 0.061 Uiso 1 1 calc R . .
C10 C 0.10801(11) -0.1441(3) 0.12358(13) 0.0300(7) Uani 1 1 d . . .
H10A H 0.1123 -0.1429 0.1593 0.036 Uiso 1 1 calc R . .
C11 C 0.12615(10) -0.2557(3) 0.10916(12) 0.0311(7) Uani 1 1 d . . .
H11A H 0.1425 -0.3295 0.1349 0.037 Uiso 1 1 calc R . .
C12 C 0.12075(10) -0.2611(3) 0.05720(12) 0.0267(6) Uani 1 1 d . . .
C13 C 0.09605(10) -0.1484(3) 0.02178(13) 0.0256(6) Uani 1 1 d . . .
H13A H 0.0913 -0.1466 -0.0141 0.031 Uiso 1 1 calc R . .
C14 C 0.07853(9) -0.0404(3) 0.03837(11) 0.0243(6) Uani 1 1 d . . .
C15 C 0.13871(11) -0.3872(3) 0.03979(13) 0.0299(7) Uani 1 1 d . . .
C16 C 0.13638(13) -0.3580(3) -0.01415(14) 0.0404(8) Uani 1 1 d . . .
H16A H 0.1555 -0.2752 -0.0099 0.061 Uiso 1 1 calc R . .
H16B H 0.1045 -0.3386 -0.0428 0.061 Uiso 1 1 calc R . .
H16C H 0.1476 -0.4416 -0.0244 0.061 Uiso 1 1 calc R . .
C17 C 0.18884(11) -0.4193(4) 0.08406(14) 0.0427(8) Uani 1 1 d . . .
H17A H 0.1908 -0.4387 0.1190 0.064 Uiso 1 1 calc R . .
H17B H 0.2081 -0.3369 0.0882 0.064 Uiso 1 1 calc R . .
H17C H 0.1996 -0.5029 0.0732 0.064 Uiso 1 1 calc R . .
C18 C 0.10872(13) -0.5174(3) 0.03306(14) 0.0434(8) Uani 1 1 d . . .
H18A H 0.1100 -0.5358 0.0677 0.065 Uiso 1 1 calc R . .
H18B H 0.1202 -0.6010 0.0231 0.065 Uiso 1 1 calc R . .
H18C H 0.0769 -0.4985 0.0041 0.065 Uiso 1 1 calc R . .
C19 C 0.01220(13) 0.2934(4) 0.10614(13) 0.0427(8) Uani 1 1 d . . .
H19A H 0.0287 0.3347 0.1430 0.064 Uiso 1 1 calc R . .
H19B H -0.0175 0.2563 0.0984 0.064 Uiso 1 1 calc R . .
H19C H 0.0072 0.3670 0.0792 0.064 Uiso 1 1 calc R . .
C20 C 0.18322(13) 0.2316(4) 0.21963(18) 0.0562(11) Uani 1 1 d . . .
C21 C 0.1941(2) 0.1809(7) 0.1722(2) 0.0609(15) Uani 0.740(3) 1 d P A .
H21A H 0.2158 0.1361 0.1638 0.091 Uiso 0.740(3) 1 calc PR A 1
H21B H 0.2042 0.2783 0.1854 0.091 Uiso 0.740(3) 1 calc PR A 1
H21C H 0.1635 0.1836 0.1389 0.091 Uiso 0.740(3) 1 calc PR A 1
C21A C 0.1926(6) 0.1186(13) 0.2041(6) 0.043(4) Uani 0.260(3) 1 d P A 1
C22 C 0.15241(16) 0.3584(4) 0.1947(2) 0.0581(11) Uani 1 1 d . A .
H22A H 0.1243 0.3294 0.1611 0.087 Uiso 1 1 calc R . .
H22B H 0.1683 0.4316 0.1861 0.087 Uiso 1 1 calc R . .
H22C H 0.1445 0.3971 0.2208 0.087 Uiso 1 1 calc R . .
C23 C 0.22714(16) 0.2721(7) 0.27193(19) 0.0568(16) Uani 0.740(3) 1 d P A .
H23A H 0.2467 0.1877 0.2872 0.085 Uiso 0.740(3) 1 calc PR . .
H23B H 0.2197 0.3096 0.2985 0.085 Uiso 0.740(3) 1 calc PR . .
H23C H 0.2434 0.3453 0.2638 0.085 Uiso 0.740(3) 1 calc PR . .
C24 C 0.09879(13) 0.2575(4) 0.30142(15) 0.0458(9) Uani 1 1 d . . .
C25 C 0.07043(19) 0.3705(4) 0.26000(19) 0.0640(13) Uani 1 1 d . A .
H25A H 0.0464 0.3249 0.2263 0.096 Uiso 1 1 calc R . .
H25B H 0.0902 0.4280 0.2518 0.096 Uiso 1 1 calc R . .
H25C H 0.0562 0.4320 0.2750 0.096 Uiso 1 1 calc R . .
C26 C 0.1358(2) 0.3236(8) 0.3523(2) 0.076(2) Uani 0.740(3) 1 d P A .
H26A H 0.1539 0.2489 0.3788 0.113 Uiso 0.740(3) 1 calc PR . .
H26B H 0.1223 0.3863 0.3678 0.113 Uiso 0.740(3) 1 calc PR . .
H26C H 0.1558 0.3796 0.3440 0.113 Uiso 0.740(3) 1 calc PR . .
C27 C 0.0704(7) 0.1429(9) 0.3017(11) 0.125(8) Uani 0.66(2) 1 d P A .
H27A H 0.0717 0.0405 0.3092 0.187 Uiso 0.66(2) 1 calc PR B 1
H27B H 0.0583 0.1936 0.3216 0.187 Uiso 0.66(2) 1 calc PR B 1
H27C H 0.1014 0.1779 0.3137 0.187 Uiso 0.66(2) 1 calc PR B 1
C27B C 0.0542(12) 0.156(8) 0.2698(19) 0.006(18) Uani 0.044(18) 1 d P A 1
H27D H 0.0683 0.1152 0.2503 0.009 Uiso 0.044(18) 1 calc PR A 1
H27E H 0.0501 0.2593 0.2628 0.009 Uiso 0.044(18) 1 calc PR A 1
H27F H 0.0243 0.1115 0.2569 0.009 Uiso 0.044(18) 1 calc PR A 1
C27A C 0.0670(4) 0.2240(11) 0.3316(4) 0.036(3) Uani 0.299(10) 1 d P A 1
H27G H 0.0351 0.2255 0.3229 0.053 Uiso 0.299(10) 1 calc PR A 1
H27H H 0.0759 0.3199 0.3267 0.053 Uiso 0.299(10) 1 calc PR A 1
H27I H 0.0872 0.1935 0.3696 0.053 Uiso 0.299(10) 1 calc PR A 1
C28 C 0.16126(11) -0.1604(3) 0.29973(14) 0.0359(7) Uani 1 1 d . . .
C29 C 0.17399(15) -0.2842(5) 0.27416(18) 0.0682(13) Uani 1 1 d . A .
H29A H 0.1884 -0.2456 0.2547 0.102 Uiso 1 1 calc R . .
H29B H 0.1461 -0.3367 0.2484 0.102 Uiso 1 1 calc R . .
H29C H 0.1955 -0.3487 0.3032 0.102 Uiso 1 1 calc R . .
C30 C 0.13971(15) -0.2202(5) 0.32975(17) 0.0608(11) Uani 1 1 d . A .
H30A H 0.1123 -0.2749 0.3043 0.091 Uiso 1 1 calc R . .
H30B H 0.1310 -0.1421 0.3455 0.091 Uiso 1 1 calc R . .
H30C H 0.1617 -0.2829 0.3592 0.091 Uiso 1 1 calc R . .
C31 C 0.20373(14) -0.0753(5) 0.33780(16) 0.0637(12) Uani 1 1 d . A .
H31A H 0.2172 -0.0367 0.3172 0.096 Uiso 1 1 calc R . .
H31B H 0.2262 -0.1373 0.3672 0.096 Uiso 1 1 calc R . .
H31C H 0.1954 0.0033 0.3537 0.096 Uiso 1 1 calc R . .
C51 C 0.2135(3) 0.0070(10) 0.0737(3) 0.071(3) Uiso 0.50 1 d PD C 2
C52 C 0.1857(3) 0.1166(8) 0.0427(4) 0.069(3) Uiso 0.50 1 d PD C 2
C53 C 0.1904(4) 0.1759(10) 0.0020(4) 0.123(5) Uiso 0.50 1 d PD C 2
C54 C 0.2232(4) 0.1258(14) -0.0080(5) 0.159(8) Uiso 0.50 1 d PD C 2
C55 C 0.2510(4) 0.0160(14) 0.0230(6) 0.158(7) Uiso 0.50 1 d PD C 2
C56 C 0.2462(3) -0.0430(12) 0.0635(5) 0.116(7) Uiso 0.50 1 d PD C 2
C51A C 0.2081(4) 0.0407(14) 0.0685(4) 0.144(8) Uiso 0.50 1 d PD D 3
C52A C 0.1773(4) 0.1049(12) 0.0200(5) 0.097(4) Uiso 0.50 1 d PD D 3
C53A C 0.1802(4) 0.0831(12) -0.0255(4) 0.136(5) Uiso 0.50 1 d PD D 3
C54A C 0.2139(4) -0.0028(12) -0.0226(4) 0.120(4) Uiso 0.50 1 d PD D 3
C55A C 0.2445(3) -0.0667(11) 0.0257(4) 0.103(4) Uiso 0.50 1 d PD D 3
C56A C 0.2418(4) -0.0453(12) 0.0713(4) 0.100(6) Uiso 0.50 1 d PD D 3

loop_
_atom_site_aniso_label
_atom_site_aniso_U_11
_atom_site_aniso_U_22
_atom_site_aniso_U_33
_atom_site_aniso_U_23
_atom_site_aniso_U_13
_atom_site_aniso_U_12
Pd1 0.02887(17) 0.02137(16) 0.02049(17) 0.00050(7) 0.01047(13) 0.00271(8)
Si1 0.0347(5) 0.0245(4) 0.0287(5) 0.0029(3) 0.0118(4) -0.0037(4)
O1 0.0410(13) 0.0357(11) 0.0240(11) 0.0029(9) 0.0147(10) 0.0046(10)
O2 0.0458(19) 0.0343(16) 0.048(2) 0.0035(14) 0.0293(17) -0.0013(14)
O3 0.047(2) 0.050(2) 0.0407(19) -0.0113(15) 0.0269(16) -0.0081(16)
O2A 0.022(4) 0.018(3) 0.019(4) -0.002(3) 0.014(3) -0.011(3)
O3A 0.018(4) 0.010(3) 0.012(3) -0.005(2) 0.012(3) -0.005(3)
O4 0.0496(15) 0.0262(12) 0.0359(14) 0.0053(10) -0.0052(12) -0.0039(11)
N1 0.0234(12) 0.0219(11) 0.0225(12) 0.0011(10) 0.0088(10) 0.0009(10)
N2 0.0285(13) 0.0239(12) 0.0232(12) 0.0006(10) 0.0109(11) 0.0014(10)
C1 0.0286(15) 0.0227(14) 0.0306(16) 0.0002(12) 0.0135(13) 0.0019(12)
C2 0.0278(15) 0.0228(14) 0.0239(15) 0.0051(12) 0.0081(13) 0.0040(12)
C3 0.0239(15) 0.0222(14) 0.0219(14) 0.0018(11) 0.0062(12) -0.0017(12)
C4 0.0290(16) 0.0255(13) 0.0242(15) 0.0004(12) 0.0129(13) 0.0037(12)
C5 0.0240(14) 0.0198(13) 0.0220(14) 0.0013(11) 0.0096(12) 0.0003(11)
C6 0.0346(16) 0.0279(15) 0.0228(15) 0.0048(12) 0.0129(14) 0.0041(13)
C7 0.049(2) 0.044(2) 0.0336(19) 0.0030(14) 0.0219(18) -0.0085(15)
C8 0.062(2) 0.0370(18) 0.0293(18) 0.0052(13) 0.0246(18) 0.0093(16)
C9 0.0402(19) 0.0473(19) 0.0243(16) 0.0098(14) 0.0088(15) 0.0066(16)
C10 0.0336(17) 0.0284(15) 0.0250(16) 0.0032(11) 0.0130(14) 0.0041(12)
C11 0.0342(17) 0.0272(15) 0.0243(15) 0.0062(12) 0.0097(14) 0.0061(13)
C12 0.0208(14) 0.0285(15) 0.0250(15) 0.0024(12) 0.0076(12) 0.0018(12)
C13 0.0258(15) 0.0255(14) 0.0239(15) 0.0022(11) 0.0118(13) 0.0015(12)
C14 0.0238(14) 0.0243(14) 0.0215(14) 0.0007(11) 0.0095(12) -0.0014(12)
C15 0.0275(16) 0.0305(15) 0.0246(16) -0.0012(12) 0.0083(14) 0.0051(12)
C16 0.046(2) 0.0411(19) 0.0374(19) 0.0026(14) 0.0236(17) 0.0162(15)
C17 0.0337(18) 0.052(2) 0.0334(18) 0.0018(16) 0.0115(16) 0.0158(16)
C18 0.053(2) 0.0289(16) 0.044(2) -0.0035(15) 0.0219(18) 0.0061(16)
C19 0.054(2) 0.0396(18) 0.0319(18) 0.0030(14) 0.0207(17) 0.0173(17)
C20 0.038(2) 0.052(2) 0.071(3) 0.027(2) 0.023(2) -0.0064(18)
C21 0.055(3) 0.073(4) 0.068(4) -0.010(3) 0.041(3) -0.006(3)
C21A 0.075(10) 0.037(7) 0.052(9) -0.013(6) 0.058(9) -0.017(7)
C22 0.065(3) 0.045(2) 0.070(3) 0.0088(18) 0.039(3) -0.0032(19)
C23 0.031(3) 0.095(4) 0.031(3) 0.022(3) 0.006(2) -0.018(3)
C24 0.052(2) 0.044(2) 0.043(2) -0.0053(16) 0.0255(19) 0.0003(17)
C25 0.102(4) 0.050(2) 0.060(3) 0.0136(18) 0.056(3) 0.024(2)
C26 0.077(4) 0.088(4) 0.031(3) -0.021(3) 0.006(3) -0.002(4)
C27 0.187(15) 0.051(5) 0.26(3) 0.010(8) 0.201(19) -0.004(6)
C27B -0.04(3) 0.07(4) 0.00(3) 0.02(2) 0.00(2) 0.007(17)
C27A 0.064(8) 0.034(6) 0.031(6) 0.013(4) 0.040(6) 0.014(5)
C28 0.0294(17) 0.0342(16) 0.0278(17) 0.0102(13) 0.0032(14) -0.0038(14)
C29 0.059(3) 0.080(3) 0.056(3) -0.003(2) 0.023(2) 0.028(2)
C30 0.054(2) 0.077(3) 0.051(2) 0.006(2) 0.027(2) -0.012(2)
C31 0.048(2) 0.056(2) 0.045(2) 0.0157(19) -0.0068(19) -0.018(2)

loop_
_atom_type_symbol
_atom_type_description
_atom_type_scat_dispersion_real
_atom_type_scat_dispersion_imag
_atom_type_scat_source
C C 0.0033 0.0016 'International Tables Vol C Tables 4.2.6.8 and 6.1.1.4'
H H 0.0000 0.0000 'International Tables Vol C Tables 4.2.6.8 and 6.1.1.4'
N N 0.0061 0.0033 'International Tables Vol C Tables 4.2.6.8 and 6.1.1.4'
O O 0.0106 0.0060 'International Tables Vol C Tables 4.2.6.8 and 6.1.1.4'
Si Si 0.0817 0.0704 'International Tables Vol C Tables 4.2.6.8 and 6.1.1.4'
Pd Pd -0.9988 1.0072 'International Tables Vol C Tables 4.2.6.8 and 6.1.1.4'

loop_
_geom_angle_atom_site_label_1
_geom_angle_atom_site_label_2
_geom_angle_atom_site_label_3
_geom_angle
O1 Pd1 C19 87.09(11)
O1 Pd1 N1 175.78(9)
C19 Pd1 N1 96.49(11)
O1 Pd1 N2 97.53(9)
C19 Pd1 N2 174.73(11)
N1 Pd1 N2 79.00(9)
O1 Si1 O3 118.82(16)
O1 Si1 O2A 125.9(3)
O3 Si1 O2A 57.3(2)
O1 Si1 O4 107.49(12)
O3 Si1 O4 117.09(16)
O2A Si1 O4 121.8(3)
O1 Si1 O2 109.82(15)
O3 Si1 O2 104.28(16)
O2A Si1 O2 47.4(2)
O4 Si1 O2 96.83(15)
O1 Si1 O3A 104.0(2)
O3 Si1 O3A 41.3(2)
O2A Si1 O3A 97.6(3)
O4 Si1 O3A 89.8(2)
O2 Si1 O3A 141.6(2)
Si1 O1 Pd1 136.67(14)
O2A O2 C21A 123.2(6)
O2A O2 C20 73.5(3)
C21A O2 C20 52.4(5)
O2A O2 Si1 61.6(3)
C21A O2 Si1 170.6(7)
C20 O2 Si1 128.2(3)
O3A O3 O2A 139.8(4)
O3A O3 C24 59.6(3)
O2A O3 C24 159.0(4)
O3A O3 Si1 80.2(3)
O2A O3 Si1 62.0(3)
C24 O3 Si1 130.4(3)
O2 O2A O3 131.0(5)
O2 O2A Si1 71.0(3)
O3 O2A Si1 60.8(3)
O2 O2A C20 56.2(3)
O3 O2A C20 164.9(5)
Si1 O2A C20 121.3(4)
O3 O3A C24 71.4(4)
O3 O3A C27 133.6(6)
C24 O3A C27 62.4(5)
O3 O3A C27B 124(3)
C24 O3A C27B 67(3)
C27 O3A C27B 31.0(15)
O3 O3A Si1 58.5(3)
C24 O3A Si1 122.2(4)
C27 O3A Si1 150.1(12)
C27B O3A Si1 119.8(18)
C28 O4 Si1 137.7(2)
C5 N1 C1 116.5(2)
C5 N1 Pd1 116.59(18)
C1 N1 Pd1 126.81(19)
C10 N2 C14 118.3(2)
C10 N2 Pd1 127.53(19)
C14 N2 Pd1 114.01(18)
N1 C1 C2 123.2(3)
N1 C1 H1A 118.4
C2 C1 H1A 118.4
C1 C2 C3 121.0(3)
C1 C2 H2A 119.5
C3 C2 H2A 119.5
C2 C3 C4 115.7(3)
C2 C3 C6 121.9(2)
C4 C3 C6 122.3(3)
C5 C4 C3 121.7(3)
C5 C4 H4A 119.2
C3 C4 H4A 119.2
N1 C5 C4 121.9(2)
N1 C5 C14 115.3(2)
C4 C5 C14 122.8(2)
C7 C6 C8 110.5(3)
C7 C6 C3 107.2(2)
C8 C6 C3 111.8(2)
C7 C6 C9 109.4(3)
C8 C6 C9 107.8(3)
C3 C6 C9 110.3(2)
C6 C7 H7A 109.5
C6 C7 H7B 109.5
H7A C7 H7B 109.5
C6 C7 H7C 109.5
H7A C7 H7C 109.5
H7B C7 H7C 109.5
C6 C8 H8A 109.5
C6 C8 H8B 109.5
H8A C8 H8B 109.5
C6 C8 H8C 109.5
H8A C8 H8C 109.5
H8B C8 H8C 109.5
C6 C9 H9A 109.5
C6 C9 H9B 109.5
H9A C9 H9B 109.5
C6 C9 H9C 109.5
H9A C9 H9C 109.5
H9B C9 H9C 109.5
N2 C10 C11 122.4(3)
N2 C10 H10A 118.8
C11 C10 H10A 118.8
C10 C11 C12 120.6(3)
C10 C11 H11A 119.7
C12 C11 H11A 119.7
C11 C12 C13 116.0(3)
C11 C12 C15 121.2(3)
C13 C12 C15 122.8(3)
C14 C13 C12 120.8(3)
C14 C13 H13A 119.6
C12 C13 H13A 119.6
N2 C14 C13 122.0(3)
N2 C14 C5 114.8(2)
C13 C14 C5 123.2(2)
C16 C15 C12 111.6(2)
C16 C15 C17 108.7(3)
C12 C15 C17 110.2(3)
C16 C15 C18 109.4(3)
C12 C15 C18 107.7(3)
C17 C15 C18 109.2(3)
C15 C16 H16A 109.5
C15 C16 H16B 109.5
H16A C16 H16B 109.5
C15 C16 H16C 109.5
H16A C16 H16C 109.5
H16B C16 H16C 109.5
C15 C17 H17A 109.5
C15 C17 H17B 109.5
H17A C17 H17B 109.5
C15 C17 H17C 109.5
H17A C17 H17C 109.5
H17B C17 H17C 109.5
C15 C18 H18A 109.5
C15 C18 H18B 109.5
H18A C18 H18B 109.5
C15 C18 H18C 109.5
H18A C18 H18C 109.5
H18B C18 H18C 109.5
Pd1 C19 H19A 109.5
Pd1 C19 H19B 109.5
H19A C19 H19B 109.5
Pd1 C19 H19C 109.5
H19A C19 H19C 109.5
H19B C19 H19C 109.5
C21A C20 O2 62.6(6)
C21A C20 C22 138.4(9)
O2 C20 C22 116.8(3)
C21A C20 C23 105.0(9)
O2 C20 C23 114.5(3)
C22 C20 C23 111.1(4)
C21A C20 C21 42.1(6)
O2 C20 C21 98.4(4)
C22 C20 C21 103.8(4)
C23 C20 C21 110.8(4)
C21A C20 O2A 110.8(6)
O2 C20 O2A 50.3(3)
C22 C20 O2A 90.0(4)
C23 C20 O2A 89.5(4)
C21 C20 O2A 148.5(4)
C21A C21 C20 49.5(7)
C21A C21 H21A 109.5
C20 C21 H21A 147.2
C21A C21 H21B 109.5
C20 C21 H21B 66.3
H21A C21 H21B 109.5
C21A C21 H21C 109.5
C20 C21 H21C 102.2
H21A C21 H21C 109.5
H21B C21 H21C 109.5
C21 C21A C20 88.4(10)
C21 C21A O2 137.1(15)
C20 C21A O2 65.1(6)
C20 C22 H22A 109.5
C20 C22 H22B 109.5
H22A C22 H22B 109.5
C20 C22 H22C 109.5
H22A C22 H22C 109.5
H22B C22 H22C 109.5
C20 C23 H23A 109.5
C20 C23 H23B 109.5
H23A C23 H23B 109.5
C20 C23 H23C 109.5
H23A C23 H23C 109.5
H23B C23 H23C 109.5
O3A C24 C27 59.4(5)
O3A C24 C26 120.5(5)
C27 C24 C26 122.6(11)
O3A C24 C25 123.3(4)
C27 C24 C25 111.6(10)
C26 C24 C25 110.5(4)
O3A C24 O3 49.0(3)
C27 C24 O3 108.4(5)
C26 C24 O3 97.3(4)
C25 C24 O3 104.0(3)
O3A C24 C27B 61(2)
C27 C24 C27B 29.4(15)
C26 C24 C27B 150.9(17)
C25 C24 C27B 87(2)
O3 C24 C27B 101.4(17)
O3A C24 C27A 100.2(5)
C27 C24 C27A 43.1(7)
C26 C24 C27A 91.3(5)
C25 C24 C27A 101.9(4)
O3 C24 C27A 147.8(4)
C27B C24 C27A 61.3(16)
C24 C25 H25A 109.5
C24 C25 H25B 109.5
H25A C25 H25B 109.5
C24 C25 H25C 109.5
H25A C25 H25C 109.5
H25B C25 H25C 109.5
C24 C26 H26A 109.5
C24 C26 H26B 109.5
H26A C26 H26B 109.5
C24 C26 H26C 109.5
H26A C26 H26C 109.5
H26B C26 H26C 109.5
C27B C27 C27A 117(5)
C27B C27 O3A 83(3)
C27A C27 O3A 134.3(16)
C27B C27 C24 87(4)
C27A C27 C24 80.8(9)
O3A C27 C24 58.2(4)
C27B C27 H27A 109.5
C27A C27 H27A 118.6
O3A C27 H27A 87.9
C24 C27 H27A 140.8
C27B C27 H27B 109.5
C27A C27 H27B 18.3
O3A C27 H27B 152.5
C24 C27 H27B 97.1
H27A C27 H27B 109.5
C27B C27 H27C 109.5
C27A C27 H27C 91.2
O3A C27 H27C 43.3
C24 C27 H27C 32.3
H27A C27 H27C 109.5
H27B C27 H27C 109.5
C27 C27B O3A 66(3)
C27 C27B C24 64(4)
O3A C27B C24 52.4(12)
C27 C27B C27A 39(3)
O3A C27B C27A 96(2)
C24 C27B C27A 63(2)
C27 C27B H27D 109.5
O3A C27B H27D 47.0
C24 C27B H27D 87.5
C27A C27B H27D 142.6
C27 C27B H27E 109.5
O3A C27B H27E 107.8
C24 C27B H27E 62.0
C27A C27B H27E 77.1
H27D C27B H27E 109.5
C27 C27B H27F 109.5
O3A C27B H27F 141.4
C24 C27B H27F 163.0
C27A C27B H27F 102.0
H27D C27B H27F 109.5
H27E C27B H27F 109.5
C27 C27A C27B 24.5(19)
C27 C27A C24 56.0(6)
C27B C27A C24 56.1(15)
C27 C27A H27G 109.5
C27B C27A H27G 95.0
C24 C27A H27G 140.4
C27 C27A H27H 109.5
C27B C27A H27H 97.4
C24 C27A H27H 56.2
H27G C27A H27H 109.5
C27 C27A H27I 109.5
C27B C27A H27I 133.9
C24 C27A H27I 110.1
H27G C27A H27I 109.5
H27H C27A H27I 109.5
O4 C28 C30 108.8(3)
O4 C28 C31 113.1(3)
C30 C28 C31 110.9(3)
O4 C28 C29 104.9(3)
C30 C28 C29 109.1(3)
C31 C28 C29 109.8(3)
C28 C29 H29A 109.5
C28 C29 H29B 109.5
H29A C29 H29B 109.5
C28 C29 H29C 109.5
H29A C29 H29C 109.5
H29B C29 H29C 109.5
C28 C30 H30A 109.5
C28 C30 H30B 109.5
H30A C30 H30B 109.5
C28 C30 H30C 109.5
H30A C30 H30C 109.5
H30B C30 H30C 109.5
C28 C31 H31A 109.5
C28 C31 H31B 109.5
H31A C31 H31B 109.5
C28 C31 H31C 109.5
H31A C31 H31C 109.5
H31B C31 H31C 109.5
C52 C51 C56 119.1(4)
C51 C52 C53 120.6(4)
C54 C53 C52 120.0(4)
C55 C54 C53 119.4(4)
C56 C55 C54 120.4(4)
C55 C56 C51 120.4(4)
C56A C51A C52A 120.0(4)
C53A C52A C51A 120.0(4)
C52A C53A C54A 120.0(4)
C55A C54A C53A 120.0(4)
C54A C55A C56A 120.2(4)
C55A C56A C51A 119.7(4)

loop_
_geom_bond_atom_site_label_1
_geom_bond_atom_site_label_2
_geom_bond_distance
Pd1 O1 2.003(2)
Pd1 C19 2.020(3)
Pd1 N1 2.022(2)
Pd1 N2 2.123(2)
Si1 O1 1.561(2)
Si1 O3 1.570(3)
Si1 O2A 1.588(6)
Si1 O4 1.609(2)
Si1 O2 1.706(3)
Si1 O3A 1.814(6)
O2 O2A 1.329(7)
O2 C21A 1.404(12)
O2 C20 1.434(4)
O3 O3A 1.214(7)
O3 O2A 1.513(6)
O3 C24 1.524(4)
O2A C20 1.655(7)
O3A C24 1.386(6)
O3A C27 1.405(11)
O3A C27B 1.52(3)
O4 C28 1.420(4)
N1 C5 1.360(4)
N1 C1 1.362(4)
N2 C10 1.341(4)
N2 C14 1.348(3)
C1 C2 1.365(4)
C1 H1A 0.9500
C2 C3 1.387(4)
C2 H2A 0.9500
C3 C4 1.390(4)
C3 C6 1.535(4)
C4 C5 1.378(4)
C4 H4A 0.9500
C5 C14 1.487(4)
C6 C7 1.523(4)
C6 C8 1.525(4)
C6 C9 1.543(4)
C7 H7A 0.9800
C7 H7B 0.9800
C7 H7C 0.9800
C8 H8A 0.9800
C8 H8B 0.9800
C8 H8C 0.9800
C9 H9A 0.9800
C9 H9B 0.9800
C9 H9C 0.9800
C10 C11 1.380(4)
C10 H10A 0.9500
C11 C12 1.395(4)
C11 H11A 0.9500
C12 C13 1.401(4)
C12 C15 1.526(4)
C13 C14 1.377(4)
C13 H13A 0.9500
C15 C16 1.522(5)
C15 C17 1.537(4)
C15 C18 1.537(4)
C16 H16A 0.9800
C16 H16B 0.9800
C16 H16C 0.9800
C17 H17A 0.9800
C17 H17B 0.9800
C17 H17C 0.9800
C18 H18A 0.9800
C18 H18B 0.9800
C18 H18C 0.9800
C19 H19A 0.9800
C19 H19B 0.9800
C19 H19C 0.9800
C20 C21A 1.252(12)
C20 C22 1.498(5)
C20 C23 1.514(6)
C20 C21 1.645(7)
C21 C21A 1.103(13)
C21 H21A 0.9800
C21 H21B 0.9800
C21 H21C 0.9800
C22 H22A 0.9800
C22 H22B 0.9800
C22 H22C 0.9800
C23 H23A 0.9800
C23 H23B 0.9800
C23 H23C 0.9800
C24 C27 1.446(9)
C24 C26 1.477(6)
C24 C25 1.506(5)
C24 C27B 1.61(5)
C24 C27A 1.721(10)
C25 H25A 0.9800
C25 H25B 0.9800
C25 H25C 0.9800
C26 H26A 0.9800
C26 H26B 0.9800
C26 H26C 0.9800
C27 C27B 0.79(4)
C27 C27A 1.192(17)
C27 H27A 0.9800
C27 H27B 0.9800
C27 H27C 0.9800
C27B C27A 1.70(5)
C27B H27D 0.9800
C27B H27E 0.9800
C27B H27F 0.9800
C27A H27G 0.9800
C27A H27H 0.9800
C27A H27I 0.9800
C28 C30 1.493(5)
C28 C31 1.509(5)
C28 C29 1.546(5)
C29 H29A 0.9800
C29 H29B 0.9800
C29 H29C 0.9800
C30 H30A 0.9800
C30 H30B 0.9800
C30 H30C 0.9800
C31 H31A 0.9800
C31 H31B 0.9800
C31 H31C 0.9800
C51 C52 1.367(5)
C51 C56 1.368(5)
C52 C53 1.368(5)
C53 C54 1.368(5)
C54 C55 1.367(5)
C55 C56 1.365(5)
C51A C56A 1.367(5)
C51A C52A 1.367(5)
C52A C53A 1.365(5)
C53A C54A 1.366(5)
C54A C55A 1.362(5)
C55A C56A 1.367(5)

loop_
_geom_torsion_atom_site_label_1
_geom_torsion_atom_site_label_2
_geom_torsion_atom_site_label_3
_geom_torsion_atom_site_label_4
_geom_torsion
O3 Si1 O1 Pd1 113.3(2)
O2A Si1 O1 Pd1 44.6(4)
O4 Si1 O1 Pd1 -110.8(2)
O2 Si1 O1 Pd1 -6.6(2)
O3A Si1 O1 Pd1 154.9(2)
C19 Pd1 O1 Si1 -121.4(2)
N1 Pd1 O1 Si1 26.5(13)
N2 Pd1 O1 Si1 61.2(2)
O1 Si1 O2 O2A 121.0(4)
O3 Si1 O2 O2A -7.4(4)
O4 Si1 O2 O2A -127.6(4)
O3A Si1 O2 O2A -29.3(5)
O1 Si1 O2 C21A -2(3)
O3 Si1 O2 C21A -130(3)
O2A Si1 O2 C21A -123(3)
O4 Si1 O2 C21A 109(3)
O3A Si1 O2 C21A -152(3)
O1 Si1 O2 C20 87.8(4)
O3 Si1 O2 C20 -40.6(4)
O2A Si1 O2 C20 -33.2(4)
O4 Si1 O2 C20 -160.8(3)
O3A Si1 O2 C20 -62.5(5)
O1 Si1 O3 O3A 77.9(4)
O2A Si1 O3 O3A -165.9(5)
O4 Si1 O3 O3A -53.9(4)
O2 Si1 O3 O3A -159.4(4)
O1 Si1 O3 O2A -116.2(3)
O4 Si1 O3 O2A 112.0(3)
O2 Si1 O3 O2A 6.5(3)
O3A Si1 O3 O2A 165.9(5)
O1 Si1 O3 C24 43.3(4)
O2A Si1 O3 C24 159.4(5)
O4 Si1 O3 C24 -88.6(4)
O2 Si1 O3 C24 165.9(3)
O3A Si1 O3 C24 -34.7(4)
C21A O2 O2A O3 -179.5(9)
C20 O2 O2A O3 163.2(7)
Si1 O2 O2A O3 9.9(5)
C21A O2 O2A Si1 170.6(9)
C20 O2 O2A Si1 153.3(3)
C21A O2 O2A C20 17.2(9)
Si1 O2 O2A C20 -153.3(3)
O3A O3 O2A O2 11.1(12)
C24 O3 O2A O2 -142.3(8)
Si1 O3 O2A O2 -10.7(6)
O3A O3 O2A Si1 21.8(7)
C24 O3 O2A Si1 -131.6(10)
O3A O3 O2A C20 124.2(18)
C24 O3 O2A C20 -29(3)
Si1 O3 O2A C20 102.4(19)
O1 Si1 O2A O2 -84.5(4)
O3 Si1 O2A O2 171.5(4)
O4 Si1 O2A O2 67.7(4)
O3A Si1 O2A O2 162.1(3)
O1 Si1 O2A O3 104.0(3)
O4 Si1 O2A O3 -103.8(3)
O2 Si1 O2A O3 -171.5(4)
O3A Si1 O2A O3 -9.3(3)
O1 Si1 O2A C20 -58.6(6)
O3 Si1 O2A C20 -162.6(6)
O4 Si1 O2A C20 93.6(5)
O2 Si1 O2A C20 25.9(3)
O3A Si1 O2A C20 -172.0(5)
O2A O3 O3A C24 -169.3(6)
Si1 O3 O3A C24 -149.8(3)
O2A O3 O3A C27 -164.6(16)
C24 O3 O3A C27 4.7(16)
Si1 O3 O3A C27 -145.1(17)
O2A O3 O3A C27B -126(2)
C24 O3 O3A C27B 43(2)
Si1 O3 O3A C27B -107(2)
O2A O3 O3A Si1 -19.5(7)
C24 O3 O3A Si1 149.8(3)
O1 Si1 O3A O3 -118.0(3)
O2A Si1 O3A O3 11.9(4)
O4 Si1 O3A O3 134.0(3)
O2 Si1 O3A O3 33.3(5)
O1 Si1 O3A C24 -83.8(5)
O3 Si1 O3A C24 34.2(4)
O2A Si1 O3A C24 46.2(6)
O4 Si1 O3A C24 168.3(5)
O2 Si1 O3A C24 67.5(7)
O1 Si1 O3A C27 6.0(11)
O3 Si1 O3A C27 124.0(12)
O2A Si1 O3A C27 135.9(11)
O4 Si1 O3A C27 -102.0(10)
O2 Si1 O3A C27 157.2(9)
O1 Si1 O3A C27B -4(3)
O3 Si1 O3A C27B 114(3)
O2A Si1 O3A C27B 126(3)
O4 Si1 O3A C27B -112(3)
O2 Si1 O3A C27B 148(3)
O1 Si1 O4 C28 -176.1(3)
O3 Si1 O4 C28 -39.4(4)
O2A Si1 O4 C28 27.2(5)
O2 Si1 O4 C28 70.5(4)
O3A Si1 O4 C28 -71.5(4)
O1 Pd1 N1 C5 32.6(13)
C19 Pd1 N1 C5 -179.7(2)
N2 Pd1 N1 C5 -2.5(2)
O1 Pd1 N1 C1 -142.8(11)
C19 Pd1 N1 C1 4.9(3)
N2 Pd1 N1 C1 -177.8(2)
O1 Pd1 N2 C10 7.1(3)
C19 Pd1 N2 C10 -143.9(13)
N1 Pd1 N2 C10 -175.3(3)
O1 Pd1 N2 C14 -178.14(19)
C19 Pd1 N2 C14 30.8(14)
N1 Pd1 N2 C14 -0.58(19)
C5 N1 C1 C2 -1.8(4)
Pd1 N1 C1 C2 173.5(2)
N1 C1 C2 C3 0.3(5)
C1 C2 C3 C4 1.3(4)
C1 C2 C3 C6 -176.0(3)
C2 C3 C4 C5 -1.3(4)
C6 C3 C4 C5 176.0(3)
C1 N1 C5 C4 1.9(4)
Pd1 N1 C5 C4 -174.0(2)
C1 N1 C5 C14 -179.2(2)
Pd1 N1 C5 C14 4.9(3)
C3 C4 C5 N1 -0.3(4)
C3 C4 C5 C14 -179.2(3)
C2 C3 C6 C7 75.2(3)
C4 C3 C6 C7 -101.9(3)
C2 C3 C6 C8 -163.6(3)
C4 C3 C6 C8 19.3(4)
C2 C3 C6 C9 -43.8(4)
C4 C3 C6 C9 139.2(3)
C14 N2 C10 C11 0.0(4)
Pd1 N2 C10 C11 174.6(2)
N2 C10 C11 C12 0.3(5)
C10 C11 C12 C13 -0.3(4)
C10 C11 C12 C15 -177.2(3)
C11 C12 C13 C14 -0.1(4)
C15 C12 C13 C14 176.7(3)
C10 N2 C14 C13 -0.4(4)
Pd1 N2 C14 C13 -175.7(2)
C10 N2 C14 C5 178.5(3)
Pd1 N2 C14 C5 3.2(3)
C12 C13 C14 N2 0.4(4)
C12 C13 C14 C5 -178.4(3)
N1 C5 C14 N2 -5.4(4)
C4 C5 C14 N2 173.5(3)
N1 C5 C14 C13 173.6(3)
C4 C5 C14 C13 -7.5(4)
C11 C12 C15 C16 -170.1(3)
C13 C12 C15 C16 13.2(4)
C11 C12 C15 C17 -49.2(4)
C13 C12 C15 C17 134.1(3)
C11 C12 C15 C18 69.8(4)
C13 C12 C15 C18 -106.8(3)
O2A O2 C20 C21A 161.7(10)
Si1 O2 C20 C21A -168.1(9)
O2A O2 C20 C22 -65.3(5)
C21A O2 C20 C22 133.0(10)
Si1 O2 C20 C22 -35.1(6)
O2A O2 C20 C23 67.0(5)
C21A O2 C20 C23 -94.8(10)
Si1 O2 C20 C23 97.1(5)
O2A O2 C20 C21 -175.5(4)
C21A O2 C20 C21 22.8(9)
Si1 O2 C20 C21 -145.3(3)
C21A O2 C20 O2A -161.7(10)
Si1 O2 C20 O2A 30.2(4)
O2 O2A C20 C21A -17.3(9)
O3 O2A C20 C21A -141(2)
Si1 O2A C20 C21A -47.1(10)
O3 O2A C20 O2 -123(2)
Si1 O2A C20 O2 -29.8(4)
O2 O2A C20 C22 125.8(4)
O3 O2A C20 C22 2.4(19)
Si1 O2A C20 C22 96.0(5)
O2 O2A C20 C23 -123.1(4)
O3 O2A C20 C23 113.5(19)
Si1 O2A C20 C23 -152.9(5)
O2 O2A C20 C21 8.5(8)
O3 O2A C20 C21 -114.8(18)
Si1 O2A C20 C21 -21.2(11)
O2 C20 C21 C21A -30.8(12)
C22 C20 C21 C21A -151.2(12)
C23 C20 C21 C21A 89.5(12)
O2A C20 C21 C21A -37.5(14)
C20 C21 C21A O2 49.5(12)
O2 C20 C21A C21 145.2(13)
C22 C20 C21A C21 44.8(15)
C23 C20 C21A C21 -104.6(9)
O2A C20 C21A C21 160.1(7)
C22 C20 C21A O2 -100.3(8)
C23 C20 C21A O2 110.2(5)
C21 C20 C21A O2 -145.2(13)
O2A C20 C21A O2 15.0(8)
O2A O2 C21A C21 -78.0(19)
C20 O2 C21A C21 -57.0(14)
Si1 O2 C21A C21 40(4)
O2A O2 C21A C20 -21.0(11)
Si1 O2 C21A C20 97(3)
O3 O3A C24 C27 176.2(13)
C27B O3A C24 C27 34.0(16)
Si1 O3A C24 C27 145.7(14)
O3 O3A C24 C26 -71.6(5)
C27 O3A C24 C26 112.3(13)
C27B O3A C24 C26 146(2)
Si1 O3A C24 C26 -102.0(6)
O3 O3A C24 C25 79.1(5)
C27 O3A C24 C25 -97.0(13)
C27B O3A C24 C25 -63(2)
Si1 O3A C24 C25 48.7(7)
C27 O3A C24 O3 -176.2(13)
C27B O3A C24 O3 -142(2)
Si1 O3A C24 O3 -30.4(3)
O3 O3A C24 C27B 142(2)
C27 O3A C24 C27B -34.0(16)
Si1 O3A C24 C27B 112(2)
O3 O3A C24 C27A -169.2(5)
C27 O3A C24 C27A 14.6(14)
C27B O3A C24 C27A 49(2)
Si1 O3A C24 C27A 160.4(6)
O2A O3 C24 O3A 160.4(11)
Si1 O3 C24 O3A 40.6(5)
O3A O3 C24 C27 -3.5(12)
O2A O3 C24 C27 156.9(14)
Si1 O3 C24 C27 37.1(12)
O3A O3 C24 C26 124.5(5)
O2A O3 C24 C26 -75.1(11)
Si1 O3 C24 C26 165.0(4)
O3A O3 C24 C25 -122.3(5)
O2A O3 C24 C25 38.1(11)
Si1 O3 C24 C25 -81.7(4)
O3A O3 C24 C27B -33(2)
O2A O3 C24 C27B 127(2)
Si1 O3 C24 C27B 8(2)
O3A O3 C24 C27A 20.2(9)
O2A O3 C24 C27A -179.4(11)
Si1 O3 C24 C27A 60.8(10)
O3 O3A C27 C27B 86(6)
C24 O3A C27 C27B 91(5)
Si1 O3A C27 C27B -16(6)
O3 O3A C27 C27A -35(4)
C24 O3A C27 C27A -30(2)
C27B O3A C27 C27A -121(5)
Si1 O3A C27 C27A -137(2)
O3 O3A C27 C24 -5.0(17)
C27B O3A C27 C24 -91(5)
Si1 O3A C27 C24 -107.2(10)
O3A C24 C27 C27B -84(4)
C26 C24 C27 C27B 168(4)
C25 C24 C27 C27B 33(4)
O3 C24 C27 C27B -81(4)
C27A C24 C27 C27B 118(4)
O3A C24 C27 C27A 158.7(18)
C26 C24 C27 C27A 50.0(15)
C25 C24 C27 C27A -84.4(15)
O3 C24 C27 C27A 161.8(10)
C27B C24 C27 C27A -118(4)
C26 C24 C27 O3A -108.7(8)
C25 C24 C27 O3A 116.9(6)
O3 C24 C27 O3A 3.1(10)
C27B C24 C27 O3A 84(4)
C27A C24 C27 O3A -158.7(18)
C27A C27 C27B O3A 136(2)
C24 C27 C27B O3A 58.3(6)
C27A C27 C27B C24 78(2)
O3A C27 C27B C24 -58.3(6)
O3A C27 C27B C27A -136(2)
C24 C27 C27B C27A -78(2)
O3 O3A C27B C27 -119(4)
C24 O3A C27B C27 -74(5)
Si1 O3A C27B C27 171(3)
O3 O3A C27B C24 -44.8(19)
C27 O3A C27B C24 74(5)
Si1 O3A C27B C24 -115.0(14)
O3 O3A C27B C27A -93(2)
C24 O3A C27B C27A -49(2)
C27 O3A C27B C27A 26(3)
Si1 O3A C27B C27A -163.7(12)
O3A C24 C27B C27 79(4)
C26 C24 C27B C27 -22(7)
C25 C24 C27B C27 -149(4)
O3 C24 C27B C27 107(4)
C27A C24 C27B C27 -44(3)
C27 C24 C27B O3A -79(4)
C26 C24 C27B O3A -101(4)
C25 C24 C27B O3A 131.8(11)
O3 C24 C27B O3A 28.2(14)
C27A C24 C27B O3A -123(2)
O3A C24 C27B C27A 123(2)
C27 C24 C27B C27A 44(3)
C26 C24 C27B C27A 22(5)
C25 C24 C27B C27A -105.6(13)
O3 C24 C27B C27A 150.9(9)
O3A C27 C27A C27B 107(4)
C24 C27 C27A C27B 82(4)
C27B C27 C27A C24 -82(4)
O3A C27 C27A C24 25.5(17)
O3A C27B C27A C27 -39(2)
C24 C27B C27A C27 -81(4)
C27 C27B C27A C24 81(4)
O3A C27B C27A C24 42.1(16)
O3A C24 C27A C27 -18.5(16)
C26 C24 C27A C27 -139.8(15)
C25 C24 C27A C27 109.0(15)
O3 C24 C27A C27 -33.9(18)
C27B C24 C27A C27 30(2)
O3A C24 C27A C27B -48(2)
C27 C24 C27A C27B -30(2)
C26 C24 C27A C27B -169(2)
C25 C24 C27A C27B 79(3)
O3 C24 C27A C27B -64(3)
Si1 O4 C28 C30 112.2(4)
Si1 O4 C28 C31 -11.6(6)
Si1 O4 C28 C29 -131.2(4)
C56 C51 C52 C53 -0.05(9)
C51 C52 C53 C54 -0.05(9)
C52 C53 C54 C55 0.1(2)
C53 C54 C55 C56 -0.1(3)
C54 C55 C56 C51 0.0(3)
C52 C51 C56 C55 0.1(2)
C56A C51A C52A C53A -0.01(9)
C51A C52A C53A C54A 0.03(9)
C52A C53A C54A C55A -0.1(2)
C53A C54A C55A C56A 0.1(3)
C54A C55A C56A C51A -0.1(3)
C52A C51A C56A C55A 0.1(2)
